data_2216123
loop_
_publ_author_name
'Hai-Yan Liu'
'Ji-Cheng Ma'
'Jin Yang'

_publ_section_title
;<i>catena</i>-Poly[[silver(I)-\m-1,2-bis[(1<i>H</i>-imidazol-1-yl)methyl]benzene-\k^2^<i>N</i>^3^:<i>N</i>^3'^]
 2-amino-3,5-dimethylbenzenesulfonate]
;
_journal_coeditor_code SJ2368
_journal_issue 11
_journal_name_full 'Acta Crystallographica Section E'
_journal_page_first m2723
_journal_page_last m2723
_journal_paper_doi 10.1107/S160053680704963X
_journal_volume 63
_journal_year 2007
_chemical_formula_iupac '[Ag (C14 H14 N2)] (C8 H10 N O3 S)'
_chemical_formula_moiety 'C14 H14 Ag N4 + , C8 H10 N O3 S -'
_chemical_formula_sum 'C22 H24 Ag N5 O3 S'
_chemical_formula_weight 546.39
_chemical_name_systematic
;
catena-Poly[[silver(I)-\m-1,2-bis[(1H-imidazol-1-yl)methyl]benzene-
\k^2^N^3^:N^3'^] 2-amino-3,5-dimethylbenzenesulfonate]
;
_space_group_IT_number 14
_symmetry_cell_setting monoclinic
_symmetry_space_group_name_Hall '-P 2ybc'
_symmetry_space_group_name_H-M 'P 1 21/c 1'
_atom_sites_solution_hydrogens geom
_atom_sites_solution_primary direct
_atom_sites_solution_secondary difmap
_audit_creation_method SHELXL97
_cell_angle_alpha 90.00
_cell_angle_beta 102.07(3)
_cell_angle_gamma 90.00
_cell_formula_units_Z 4
_cell_length_a 10.683(2)
_cell_length_b 13.987(3)
_cell_length_c 15.385(3)
_cell_measurement_reflns_used 15895
_cell_measurement_temperature 293(2)
_cell_measurement_theta_max 27.45
_cell_measurement_theta_min 3.01
_cell_volume 2248.1(8)
_computing_cell_refinement 'PROCESS-AUTO (Rigaku, 1998)'
_computing_data_collection 'PROCESS-AUTO (Rigaku, 1998)'
_computing_data_reduction 'PROCESS-AUTO (Rigaku, 1998)'
_computing_molecular_graphics 'SHELXTL-Plus (Sheldrick, 1990)'
_computing_publication_material 'SHELXL97 (Sheldrick, 1997)'
_computing_structure_refinement 'SHELXL97 (Sheldrick, 1997)'
_computing_structure_solution 'SHELXS97 (Sheldrick, 1997)'
_diffrn_ambient_temperature 293(2)
_diffrn_detector_area_resol_mean 10.0
_diffrn_measured_fraction_theta_full 0.996
_diffrn_measured_fraction_theta_max 0.996
_diffrn_measurement_device_type 'Rigaku R-AXIS RAPID'
_diffrn_measurement_method \w
_diffrn_radiation_monochromator graphite
_diffrn_radiation_source 'rotating anode'
_diffrn_radiation_type MoK\a
_diffrn_radiation_wavelength 0.71073
_diffrn_reflns_av_R_equivalents 0.0336
_diffrn_reflns_av_sigmaI/netI 0.0302
_diffrn_reflns_limit_h_max 13
_diffrn_reflns_limit_h_min -12
_diffrn_reflns_limit_k_max 18
_diffrn_reflns_limit_k_min -18
_diffrn_reflns_limit_l_max 19
_diffrn_reflns_limit_l_min -19
_diffrn_reflns_number 20972
_diffrn_reflns_theta_full 27.48
_diffrn_reflns_theta_max 27.48
_diffrn_reflns_theta_min 3.07
_diffrn_standards_number 0
_exptl_absorpt_coefficient_mu 1.024
_exptl_absorpt_correction_T_max 0.824
_exptl_absorpt_correction_T_min 0.755
_exptl_absorpt_correction_type multi-scan
_exptl_absorpt_process_details '(ABSCOR; Higashi, 1995)'
_exptl_crystal_colour colourless
_exptl_crystal_density_diffrn 1.614
_exptl_crystal_density_method 'not measured'
_exptl_crystal_description block
_exptl_crystal_F_000 1112
_exptl_crystal_size_max 0.27
_exptl_crystal_size_mid 0.21
_exptl_crystal_size_min 0.19
_refine_diff_density_max 1.686
_refine_diff_density_min -1.077
_refine_ls_extinction_method none
_refine_ls_goodness_of_fit_ref 1.076
_refine_ls_hydrogen_treatment mixed
_refine_ls_matrix_type full
_refine_ls_number_parameters 295
_refine_ls_number_reflns 5122
_refine_ls_number_restraints 3
_refine_ls_restrained_S_all 1.076
_refine_ls_R_factor_all 0.0674
_refine_ls_R_factor_gt 0.0499
_refine_ls_shift/su_max 0.001
_refine_ls_shift/su_mean 0.000
_refine_ls_structure_factor_coef Fsqd
_refine_ls_weighting_details 'calc w = 1/[\s^2^(Fo^2^)+(0.0791P)^2^+1.8517P] where P=(Fo^2^+2Fc^2^)/3'
_refine_ls_weighting_scheme calc
_refine_ls_wR_factor_gt 0.1373
_refine_ls_wR_factor_ref 0.1465
_reflns_number_gt 3779
_reflns_number_total 5122
_reflns_threshold_expression I>2\s(I)
_cod_data_source_file sj2368.cif
_cod_data_source_block I
_cod_original_sg_symbol_H-M 'P 21/c'
_cod_database_code 2216123
_cod_database_fobs_code 2216123

loop_
_symmetry_equiv_pos_as_xyz
'x, y, z'
'-x, y+1/2, -z+1/2'
'-x, -y, -z'
'x, -y-1/2, z-1/2'

loop_
_atom_site_type_symbol
_atom_site_label
_atom_site_fract_x
_atom_site_fract_y
_atom_site_fract_z
_atom_site_U_iso_or_equiv
_atom_site_adp_type
_atom_site_calc_flag
_atom_site_refinement_flags
_atom_site_occupancy
Ag Ag1 0.80506(3) 0.22447(2) 0.46567(3) 0.05751(16) Uani d . 1
C C1 0.7721(4) 0.4262(3) 0.7408(2) 0.0417(8) Uani d . 1
C C2 0.6586(4) 0.4087(3) 0.7712(3) 0.0485(10) Uani d . 1
C C3 0.5829(4) 0.4850(4) 0.7852(3) 0.0558(11) Uani d . 1
C C4 0.6187(5) 0.5765(3) 0.7683(3) 0.0577(11) Uani d . 1
H H4 0.5666 0.6271 0.7776 0.069 Uiso calc R 1
C C5 0.7290(5) 0.5963(3) 0.7381(3) 0.0521(10) Uani d . 1
C C6 0.8072(4) 0.5209(3) 0.7249(2) 0.0462(9) Uani d . 1
H H6 0.8827 0.5327 0.7056 0.055 Uiso calc R 1
C C7 0.4636(6) 0.4682(5) 0.8230(5) 0.0911(19) Uani d . 1
H H7A 0.4524 0.4008 0.8305 0.137 Uiso calc RD 1
H H7B 0.3901 0.4935 0.7828 0.137 Uiso calc R 1
H H7C 0.4733 0.4996 0.8795 0.137 Uiso calc R 1
C C8 0.7649(7) 0.6982(4) 0.7215(4) 0.0848(19) Uani d . 1
H H8A 0.7003 0.7408 0.7339 0.127 Uiso calc R 1
H H8B 0.7715 0.7052 0.6606 0.127 Uiso calc R 1
H H8C 0.8457 0.7134 0.7596 0.127 Uiso calc R 1
C C12 0.8000(5) 0.4069(3) 0.3505(3) 0.0607(12) Uani d . 1
H H12 0.7853 0.3707 0.2986 0.073 Uiso calc R 1
C C13 0.8194(5) 0.5016(3) 0.3547(3) 0.0602(12) Uani d . 1
H H13 0.8214 0.5424 0.3073 0.072 Uiso calc R 1
C C14 0.8266(4) 0.4461(3) 0.4867(3) 0.0416(8) Uani d . 1
H H14 0.8346 0.4433 0.5480 0.050 Uiso calc R 1
C C15 0.7291(3) 0.6783(2) 0.4694(2) 0.0359(7) Uani d . 1
C C16 0.7329(3) 0.7772(2) 0.4811(2) 0.0328(7) Uani d . 1
C C17 0.8609(3) 0.8280(2) 0.4959(3) 0.0367(8) Uani d . 1
H H17A 0.9213 0.7942 0.5413 0.044 Uiso calc R 1
H H17B 0.8928 0.8257 0.4414 0.044 Uiso calc R 1
C C18 0.6192(4) 0.8265(3) 0.4773(3) 0.0445(9) Uani d . 1
H H18 0.6211 0.8924 0.4857 0.053 Uiso calc R 1
C C19 0.5030(4) 0.7791(3) 0.4613(4) 0.0589(12) Uani d . 1
H H19 0.4275 0.8132 0.4584 0.071 Uiso calc R 1
C C20 0.4992(4) 0.6823(4) 0.4497(4) 0.0634(13) Uani d . 1
H H20 0.4211 0.6505 0.4390 0.076 Uiso calc R 1
C C21 0.6116(4) 0.6316(3) 0.4540(3) 0.0537(10) Uani d . 1
H H21 0.6085 0.5656 0.4465 0.064 Uiso calc R 1
C C22 0.8532(4) 0.6233(2) 0.4755(3) 0.0425(8) Uani d . 1
H H22A 0.9071 0.6578 0.4426 0.051 Uiso calc R 1
H H22B 0.8978 0.6209 0.5372 0.051 Uiso calc R 1
N N1 0.8051(3) 0.3716(2) 0.4339(2) 0.0429(7) Uani d . 1
N N3 0.8356(3) 0.5266(2) 0.4413(2) 0.0388(7) Uani d . 1
N N5 0.6217(5) 0.3171(3) 0.7929(4) 0.0778(13) Uani d D 1
O O1 0.9699(4) 0.3667(3) 0.6837(2) 0.0685(9) Uani d . 1
O O2 0.7907(4) 0.2586(3) 0.6756(3) 0.0724(10) Uani d . 1
O O3 0.9261(3) 0.2952(2) 0.8160(2) 0.0543(7) Uani d . 1
S S1 0.87311(11) 0.32912(7) 0.72741(6) 0.0452(2) Uani d . 1
N N4 0.8549(3) 0.92730(19) 0.52284(19) 0.0332(6) Uani d . 1
C C11 0.8364(4) 1.0041(3) 0.4692(2) 0.0370(8) Uani d . 1
H H11 0.8298 1.0020 0.4080 0.044 Uiso calc R 1
N N2 0.8289(3) 1.0823(2) 0.5148(2) 0.0401(7) Uani d . 1
C C9 0.8436(4) 1.0544(3) 0.6015(3) 0.0468(9) Uani d . 1
H H9 0.8426 1.0951 0.6492 0.056 Uiso calc R 1
C C10 0.8597(4) 0.9588(3) 0.6074(3) 0.0455(9) Uani d . 1
H H10 0.8717 0.9219 0.6587 0.055 Uiso calc R 1
H HN1 0.569(3) 0.2884(16) 0.819(3) 0.068 Uiso d D 1
H HN2 0.642(6) 0.265(2) 0.769(4) 0.068 Uiso d D 1

loop_
_atom_site_aniso_label
_atom_site_aniso_U_11
_atom_site_aniso_U_22
_atom_site_aniso_U_33
_atom_site_aniso_U_12
_atom_site_aniso_U_13
_atom_site_aniso_U_23
Ag1 0.0623(3) 0.02041(17) 0.0961(3) 0.00368(12) 0.0308(2) 0.01127(14)
C1 0.057(2) 0.0355(19) 0.0313(17) 0.0008(16) 0.0051(15) -0.0009(15)
C2 0.062(3) 0.041(2) 0.040(2) -0.0128(18) 0.0033(17) 0.0023(17)
C3 0.052(3) 0.068(3) 0.047(2) 0.000(2) 0.0098(18) 0.001(2)
C4 0.072(3) 0.049(2) 0.051(2) 0.019(2) 0.011(2) 0.003(2)
C5 0.082(3) 0.035(2) 0.040(2) 0.0051(19) 0.013(2) 0.0043(17)
C6 0.065(3) 0.040(2) 0.0344(19) -0.0027(18) 0.0128(17) 0.0016(16)
C7 0.067(4) 0.103(5) 0.111(5) 0.000(3) 0.036(3) 0.012(4)
C8 0.148(6) 0.036(2) 0.075(4) -0.002(3) 0.032(4) 0.008(2)
C12 0.105(4) 0.033(2) 0.047(2) -0.007(2) 0.023(2) -0.0101(19)
C13 0.106(4) 0.032(2) 0.045(2) -0.005(2) 0.023(2) 0.0028(18)
C14 0.057(2) 0.0232(17) 0.045(2) 0.0030(14) 0.0111(17) 0.0020(15)
C15 0.0398(19) 0.0262(16) 0.0424(19) -0.0011(13) 0.0102(15) -0.0016(14)
C16 0.0402(19) 0.0254(16) 0.0337(17) 0.0001(13) 0.0100(13) 0.0006(13)
C17 0.0408(19) 0.0198(15) 0.050(2) 0.0014(13) 0.0106(15) -0.0044(14)
C18 0.044(2) 0.0316(18) 0.060(2) 0.0057(15) 0.0156(18) -0.0015(17)
C19 0.036(2) 0.061(3) 0.082(3) 0.0062(19) 0.017(2) -0.004(2)
C20 0.038(2) 0.062(3) 0.091(4) -0.012(2) 0.014(2) -0.007(3)
C21 0.048(2) 0.036(2) 0.078(3) -0.0099(17) 0.014(2) -0.008(2)
C22 0.046(2) 0.0205(16) 0.061(2) 0.0001(14) 0.0115(17) -0.0042(16)
N1 0.059(2) 0.0200(14) 0.0521(18) 0.0001(13) 0.0167(15) -0.0022(13)
N3 0.0522(19) 0.0200(14) 0.0448(17) 0.0013(12) 0.0116(14) -0.0011(12)
N5 0.075(3) 0.056(3) 0.106(4) -0.015(2) 0.025(3) 0.004(3)
O1 0.093(3) 0.059(2) 0.064(2) 0.0174(18) 0.0403(18) 0.0161(16)
O2 0.079(2) 0.0484(18) 0.078(2) 0.0095(17) -0.0085(18) -0.0262(17)
O3 0.0555(18) 0.0563(18) 0.0488(16) 0.0018(14) 0.0056(13) 0.0192(14)
S1 0.0616(6) 0.0342(5) 0.0385(5) 0.0043(4) 0.0073(4) 0.0014(4)
N4 0.0432(16) 0.0206(13) 0.0367(15) -0.0002(11) 0.0105(12) -0.0020(11)
C11 0.048(2) 0.0249(16) 0.0382(18) 0.0007(14) 0.0098(15) 0.0016(14)
N2 0.0519(19) 0.0213(14) 0.0497(18) -0.0009(12) 0.0168(14) 0.0003(13)
C9 0.068(3) 0.0287(18) 0.046(2) 0.0009(17) 0.0170(19) -0.0112(16)
C10 0.066(3) 0.0343(19) 0.038(2) 0.0037(17) 0.0163(18) 0.0013(16)

loop_
_atom_type_symbol
_atom_type_description
_atom_type_scat_dispersion_real
_atom_type_scat_dispersion_imag
_atom_type_scat_source
C C 0.0033 0.0016 'International Tables Vol C Tables 4.2.6.8 and 6.1.1.4'
H H 0.0000 0.0000 'International Tables Vol C Tables 4.2.6.8 and 6.1.1.4'
N N 0.0061 0.0033 'International Tables Vol C Tables 4.2.6.8 and 6.1.1.4'
O O 0.0106 0.0060 'International Tables Vol C Tables 4.2.6.8 and 6.1.1.4'
S S 0.1246 0.1234 'International Tables Vol C Tables 4.2.6.8 and 6.1.1.4'
Ag Ag -0.8971 1.1015 'International Tables Vol C Tables 4.2.6.8 and 6.1.1.4'

loop_
_geom_angle_atom_site_label_1
_geom_angle_atom_site_label_2
_geom_angle_atom_site_label_3
_geom_angle_site_symmetry_3
_geom_angle
_geom_angle_publ_flag
N1 Ag1 N2 1_545 170.93(13) y
C2 C1 C6 . 119.9(4) ?
C2 C1 S1 . 119.4(3) ?
C6 C1 S1 . 120.6(3) ?
C3 C2 N5 . 117.7(4) ?
C3 C2 C1 . 119.3(4) ?
N5 C2 C1 . 122.9(4) ?
C4 C3 C2 . 119.6(4) ?
C4 C3 C7 . 120.2(5) ?
C2 C3 C7 . 120.2(5) ?
C3 C4 C5 . 122.7(4) ?
C3 C4 H4 . 118.6 ?
C5 C4 H4 . 118.6 ?
C4 C5 C6 . 118.6(4) ?
C4 C5 C8 . 120.6(5) ?
C6 C5 C8 . 120.7(5) ?
C5 C6 C1 . 119.9(4) ?
C5 C6 H6 . 120.1 ?
C1 C6 H6 . 120.1 ?
C3 C7 H7A . 109.5 ?
C3 C7 H7B . 109.5 ?
H7A C7 H7B . 109.5 ?
C3 C7 H7C . 109.5 ?
H7A C7 H7C . 109.5 ?
H7B C7 H7C . 109.5 ?
C5 C8 H8A . 109.5 ?
C5 C8 H8B . 109.5 ?
H8A C8 H8B . 109.5 ?
C5 C8 H8C . 109.5 ?
H8A C8 H8C . 109.5 ?
H8B C8 H8C . 109.5 ?
C13 C12 N1 . 109.6(4) ?
C13 C12 H12 . 125.2 ?
N1 C12 H12 . 125.2 ?
C12 C13 N3 . 106.9(4) ?
C12 C13 H13 . 126.6 ?
N3 C13 H13 . 126.6 ?
N1 C14 N3 . 111.6(3) ?
N1 C14 H14 . 124.2 ?
N3 C14 H14 . 124.2 ?
C21 C15 C16 . 119.2(3) ?
C21 C15 C22 . 121.2(3) ?
C16 C15 C22 . 119.5(3) ?
C18 C16 C15 . 119.1(3) ?
C18 C16 C17 . 121.9(3) ?
C15 C16 C17 . 119.0(3) ?
N4 C17 C16 . 113.5(3) ?
N4 C17 H17A . 108.9 ?
C16 C17 H17A . 108.9 ?
N4 C17 H17B . 108.9 ?
C16 C17 H17B . 108.9 ?
H17A C17 H17B . 107.7 ?
C19 C18 C16 . 121.0(4) ?
C19 C18 H18 . 119.5 ?
C16 C18 H18 . 119.5 ?
C20 C19 C18 . 120.0(4) ?
C20 C19 H19 . 120.0 ?
C18 C19 H19 . 120.0 ?
C19 C20 C21 . 120.0(4) ?
C19 C20 H20 . 120.0 ?
C21 C20 H20 . 120.0 ?
C20 C21 C15 . 120.7(4) ?
C20 C21 H21 . 119.6 ?
C15 C21 H21 . 119.6 ?
N3 C22 C15 . 113.8(3) ?
N3 C22 H22A . 108.8 ?
C15 C22 H22A . 108.8 ?
N3 C22 H22B . 108.8 ?
C15 C22 H22B . 108.8 ?
H22A C22 H22B . 107.7 ?
C14 N1 C12 . 105.2(3) ?
C14 N1 Ag1 . 129.7(3) ?
C12 N1 Ag1 . 124.5(3) ?
C14 N3 C13 . 106.7(3) ?
C14 N3 C22 . 127.9(3) ?
C13 N3 C22 . 125.3(3) ?
C2 N5 HN1 . 141.7(17) ?
C2 N5 HN2 . 124(4) ?
HN1 N5 HN2 . 93(4) ?
O3 S1 O1 . 112.4(2) ?
O3 S1 O2 . 111.7(2) ?
O1 S1 O2 . 113.9(2) ?
O3 S1 C1 . 105.71(19) ?
O1 S1 C1 . 106.67(19) ?
O2 S1 C1 . 105.7(2) ?
C11 N4 C10 . 107.4(3) ?
C11 N4 C17 . 126.7(3) ?
C10 N4 C17 . 125.8(3) ?
N2 C11 N4 . 110.9(3) ?
N2 C11 H11 . 124.6 ?
N4 C11 H11 . 124.6 ?
C11 N2 C9 . 106.0(3) ?
C11 N2 Ag1 1_565 127.4(3) ?
C9 N2 Ag1 1_565 126.5(2) ?
C10 C9 N2 . 109.6(3) ?
C10 C9 H9 . 125.2 ?
N2 C9 H9 . 125.2 ?
C9 C10 N4 . 106.1(3) ?
C9 C10 H10 . 126.9 ?
N4 C10 H10 . 126.9 ?

loop_
_geom_bond_atom_site_label_1
_geom_bond_atom_site_label_2
_geom_bond_site_symmetry_2
_geom_bond_distance
_geom_bond_publ_flag
Ag1 N1 . 2.115(3) y
Ag1 N2 1_545 2.124(3) y
C1 C2 . 1.410(6) ?
C1 C6 . 1.412(6) ?
C1 S1 . 1.773(4) ?
C2 C3 . 1.383(6) ?
C2 N5 . 1.401(6) ?
C3 C4 . 1.376(7) ?
C3 C7 . 1.525(7) ?
C4 C5 . 1.383(7) ?
C4 H4 . 0.9300 ?
C5 C6 . 1.386(6) ?
C5 C8 . 1.512(7) ?
C6 H6 . 0.9300 ?
C7 H7A . 0.9600 ?
C7 H7B . 0.9600 ?
C7 H7C . 0.9600 ?
C8 H8A . 0.9600 ?
C8 H8B . 0.9600 ?
C8 H8C . 0.9600 ?
C12 C13 . 1.341(6) ?
C12 N1 . 1.365(6) ?
C12 H12 . 0.9300 ?
C13 N3 . 1.353(5) ?
C13 H13 . 0.9300 ?
C14 N1 . 1.312(5) ?
C14 N3 . 1.339(5) ?
C14 H14 . 0.9300 ?
C15 C21 . 1.390(5) ?
C15 C16 . 1.396(5) ?
C15 C22 . 1.519(5) ?
C16 C18 . 1.387(5) ?
C16 C17 . 1.515(5) ?
C17 N4 . 1.454(4) ?
C17 H17A . 0.9700 ?
C17 H17B . 0.9700 ?
C18 C19 . 1.383(6) ?
C18 H18 . 0.9300 ?
C19 C20 . 1.365(7) ?
C19 H19 . 0.9300 ?
C20 C21 . 1.385(7) ?
C20 H20 . 0.9300 ?
C21 H21 . 0.9300 ?
C22 N3 . 1.448(4) ?
C22 H22A . 0.9700 ?
C22 H22B . 0.9700 ?
N5 HN1 . 0.858(10) ?
N5 HN2 . 0.863(10) ?
O1 S1 . 1.445(3) ?
O2 S1 . 1.446(4) ?
O3 S1 . 1.443(3) ?
N4 C11 . 1.343(5) ?
N4 C10 . 1.365(5) ?
C11 N2 . 1.311(5) ?
C11 H11 . 0.9300 ?
N2 C9 . 1.368(5) ?
N2 Ag1 1_565 2.124(3) ?
C9 C10 . 1.348(5) ?
C9 H9 . 0.9300 ?
C10 H10 . 0.9300 ?

loop_
_geom_hbond_atom_site_label_D
_geom_hbond_atom_site_label_H
_geom_hbond_atom_site_label_A
_geom_hbond_distance_DH
_geom_hbond_distance_HA
_geom_hbond_distance_DA
_geom_hbond_angle_DHA
N5 HN2 O2 0.863(10) 2.36(5) 2.924(7) 123(5)

loop_
_geom_torsion_atom_site_label_1
_geom_torsion_atom_site_label_2
_geom_torsion_atom_site_label_3
_geom_torsion_atom_site_label_4
_geom_torsion_site_symmetry_1
_geom_torsion_site_symmetry_4
_geom_torsion
C6 C1 C2 C3 . . 0.0(6)
S1 C1 C2 C3 . . 177.2(3)
C6 C1 C2 N5 . . -176.4(4)
S1 C1 C2 N5 . . 0.8(6)
N5 C2 C3 C4 . . 177.3(5)
C1 C2 C3 C4 . . 0.7(6)
N5 C2 C3 C7 . . 0.0(7)
C1 C2 C3 C7 . . -176.6(4)
C2 C3 C4 C5 . . -0.4(7)
C7 C3 C4 C5 . . 176.9(5)
C3 C4 C5 C6 . . -0.5(7)
C3 C4 C5 C8 . . -179.3(5)
C4 C5 C6 C1 . . 1.2(6)
C8 C5 C6 C1 . . 179.9(4)
C2 C1 C6 C5 . . -0.9(6)
S1 C1 C6 C5 . . -178.1(3)
N1 C12 C13 N3 . . -0.6(6)
C21 C15 C16 C18 . . 0.2(5)
C22 C15 C16 C18 . . -178.6(4)
C21 C15 C16 C17 . . -178.7(4)
C22 C15 C16 C17 . . 2.5(5)
C18 C16 C17 N4 . . 11.5(5)
C15 C16 C17 N4 . . -169.6(3)
C15 C16 C18 C19 . . -0.7(6)
C17 C16 C18 C19 . . 178.2(4)
C16 C18 C19 C20 . . 0.6(7)
C18 C19 C20 C21 . . 0.0(8)
C19 C20 C21 C15 . . -0.5(8)
C16 C15 C21 C20 . . 0.4(7)
C22 C15 C21 C20 . . 179.2(4)
C21 C15 C22 N3 . . 15.4(6)
C16 C15 C22 N3 . . -165.8(3)
N3 C14 N1 C12 . . -0.1(5)
N3 C14 N1 Ag1 . . 171.3(3)
C13 C12 N1 C14 . . 0.4(6)
C13 C12 N1 Ag1 . . -171.5(4)
N2 Ag1 N1 C14 1_545 . -35.2(10)
N2 Ag1 N1 C12 1_545 . 134.7(7)
N1 C14 N3 C13 . . -0.3(5)
N1 C14 N3 C22 . . 177.1(4)
C12 C13 N3 C14 . . 0.6(6)
C12 C13 N3 C22 . . -177.0(4)
C15 C22 N3 C14 . . -94.2(5)
C15 C22 N3 C13 . . 82.8(5)
C2 C1 S1 O3 . . -68.3(3)
C6 C1 S1 O3 . . 108.9(3)
C2 C1 S1 O1 . . 171.8(3)
C6 C1 S1 O1 . . -11.0(4)
C2 C1 S1 O2 . . 50.2(4)
C6 C1 S1 O2 . . -132.5(4)
C16 C17 N4 C11 . . -92.5(4)
C16 C17 N4 C10 . . 83.4(5)
C10 N4 C11 N2 . . -0.2(4)
C17 N4 C11 N2 . . 176.3(3)
N4 C11 N2 C9 . . 0.2(4)
N4 C11 N2 Ag1 . 1_565 178.3(2)
C11 N2 C9 C10 . . -0.1(5)
Ag1 N2 C9 C10 1_565 . -178.3(3)
N2 C9 C10 N4 . . 0.0(5)
C11 N4 C10 C9 . . 0.1(5)
C17 N4 C10 C9 . . -176.4(4)
